data_4333327
loop_
_publ_author_name
'Palacios, M. Dolores'
'Puerta, M. Carmen'
'Valerga, Pedro'
'Lled\'os, Agust\'i'
'Veilly, Edouard'

_publ_section_title
;
 Coordinatively Unsaturated Semisandwich Complexes of Ruthenium with
 Phosphinoamine Ligands and Related Species:&#x00A0; A Complex Containing
 (R,R)-1,2-Bis((diisopropylphosphino)amino)cyclohexane in a New
 Coordination Form \k3P,P&#x2018;,N-\h2-P,N
;
_journal_issue 17
_journal_name_full 'Inorganic Chemistry'
_journal_page_first 6958
_journal_page_last 6967
_journal_paper_doi 10.1021/ic700674c
_journal_volume 46
_journal_year 2007
_chemical_formula_moiety 'C11 H10 F Ru  1+; C32 H12 B F24 1-'
_chemical_formula_sum 'C43 H22 B F25 Ru'
_chemical_formula_weight 1125.49
_chemical_name_common '[Ru(\h^5^-C~5~H~5~)(\h^6^-C~6~H~5~F)][B{C~6~H~3~(CF~3~)~2~}~4~]'
_chemical_name_systematic
;      
pentahapto-cyclopentadienil-hexahapto-fluorbencene-ruthenium(II) 
tetrakis{3,5-bis(trifluoromethyl)phenyl}borate
;
_space_group_IT_number 2
_symmetry_cell_setting triclinic
_symmetry_Int_Tables_number 2
_symmetry_space_group_name_Hall '-P 1'
_symmetry_space_group_name_H-M 'P -1'
_atom_sites_solution_hydrogens geom
_atom_sites_solution_primary direct
_atom_sites_solution_secondary difmap
_audit_creation_method SHELXL-97
_cell_angle_alpha 92.57(3)
_cell_angle_beta 90.22(3)
_cell_angle_gamma 118.70(3)
_cell_formula_units_Z 2
_cell_length_a 12.943(3)
_cell_length_b 13.232(3)
_cell_length_c 14.614(3)
_cell_measurement_reflns_used 5454
_cell_measurement_temperature 100(2)
_cell_measurement_theta_max 24.978
_cell_measurement_theta_min 2.260
_cell_volume 2192.2(11)
_computing_cell_refinement 'SAINT (Bruker, 2001)'
_computing_data_collection 'SMART (Bruker, 2001)'
_computing_data_reduction 'SAINT (Bruker, 2001)'
_computing_molecular_graphics 'ORTEP-3 vers. 1.08 (Faruggia, 2005)'
_computing_publication_material 'SHELXTL (Sheldrick, 2001)'
_computing_structure_refinement 'SHELXTL (Sheldrick, 2001)'
_computing_structure_solution 'SHELXTL (Sheldrick, 2001)'
_diffrn_ambient_temperature 100(2)
_diffrn_measured_fraction_theta_full 0.978
_diffrn_measured_fraction_theta_max 0.978
_diffrn_measurement_device_type 'Bruker SMART APEX CCD area detector'
_diffrn_measurement_method '1700 omega scan frames, 0.3 deg, 10 sec'
_diffrn_radiation_monochromator graphite
_diffrn_radiation_probe x-ray
_diffrn_radiation_type MoK\a
_diffrn_radiation_wavelength 0.71073
_diffrn_reflns_av_R_equivalents 0.0346
_diffrn_reflns_av_sigmaI/netI 0.0520
_diffrn_reflns_limit_h_max 15
_diffrn_reflns_limit_h_min -15
_diffrn_reflns_limit_k_max 15
_diffrn_reflns_limit_k_min -15
_diffrn_reflns_limit_l_max 17
_diffrn_reflns_limit_l_min -17
_diffrn_reflns_number 15229
_diffrn_reflns_theta_full 25.01
_diffrn_reflns_theta_max 25.01
_diffrn_reflns_theta_min 1.79
_diffrn_source 'fine-focus sealed tube'
_diffrn_source_type 'Bruker SMART APEX'
_diffrn_standards_decay_% 0.0018
_exptl_absorpt_coefficient_mu 0.497
_exptl_absorpt_correction_T_max 1.000
_exptl_absorpt_correction_T_min 0.807
_exptl_absorpt_correction_type multi-scan
_exptl_absorpt_process_details '(SADABS; Sheldrick, 2004)'
_exptl_crystal_colour colourless
_exptl_crystal_density_diffrn 1.705
_exptl_crystal_density_method 'not measured'
_exptl_crystal_description needle
_exptl_crystal_F_000 1108
_exptl_crystal_size_max 0.67
_exptl_crystal_size_mid 0.14
_exptl_crystal_size_min 0.12
_refine_diff_density_max 1.061
_refine_diff_density_min -0.644
_refine_diff_density_rms 0.085
_refine_ls_extinction_method none
_refine_ls_goodness_of_fit_ref 0.947
_refine_ls_hydrogen_treatment mixed
_refine_ls_matrix_type full
_refine_ls_number_parameters 623
_refine_ls_number_reflns 7571
_refine_ls_number_restraints 0
_refine_ls_restrained_S_all 0.947
_refine_ls_R_factor_all 0.0656
_refine_ls_R_factor_gt 0.0594
_refine_ls_shift/su_max 0.391
_refine_ls_shift/su_mean 0.002
_refine_ls_structure_factor_coef Fsqd
_refine_ls_weighting_details 'calc w=1/[\s^2^(Fo^2^)+(0.0374P)^2^+10.6977P] where P=(Fo^2^+2Fc^2^)/3'
_refine_ls_weighting_scheme calc
_refine_ls_wR_factor_gt 0.1263
_refine_ls_wR_factor_ref 0.1307
_reflns_number_gt 6903
_reflns_number_total 7571
_reflns_threshold_expression >2sigma(I)
_cod_data_source_file ic700674csup1.cif
_cod_data_source_block pv0511
_cod_original_cell_volume 2192.3(8)
_cod_database_code 4333327

loop_
_symmetry_equiv_pos_as_xyz
'x, y, z'
'-x, -y, -z'

loop_
_atom_site_label
_atom_site_type_symbol
_atom_site_fract_x
_atom_site_fract_y
_atom_site_fract_z
_atom_site_U_iso_or_equiv
_atom_site_adp_type
_atom_site_occupancy
_atom_site_symmetry_multiplicity
_atom_site_calc_flag
_atom_site_refinement_flags
_atom_site_disorder_assembly
_atom_site_disorder_group
Ru1 Ru 0.5000 1.0000 0.5000 0.02909(15) Uani 1 2 d S . .
C1A C 0.4363(6) 0.9468(6) 0.3608(5) 0.019(2) Uiso 0.50 1 d PG A 1
H1A H 0.3635 0.9367 0.3366 0.023 Uiso 0.50 1 calc PR A 1
C2A C 0.5368(6) 1.0533(6) 0.3588(5) 0.018(2) Uiso 0.50 1 d PG A 1
C3A C 0.6430(6) 1.0681(5) 0.3942(5) 0.027(2) Uiso 0.50 1 d PG A 1
H3A H 0.7119 1.1411 0.3928 0.032 Uiso 0.50 1 calc PR A 1
C4A C 0.6487(5) 0.9763(5) 0.4316(4) 0.0234(18) Uiso 0.50 1 d PG A 1
H4A H 0.7214 0.9865 0.4559 0.028 Uiso 0.50 1 calc PR A 1
C5A C 0.5482(5) 0.8698(5) 0.4336(4) 0.0204(17) Uiso 0.50 1 d PG A 1
H5A H 0.5521 0.8070 0.4592 0.025 Uiso 0.50 1 calc PR A 1
C6A C 0.4420(5) 0.8551(5) 0.3982(5) 0.018(2) Uiso 0.50 1 d PG A 1
H6A H 0.3731 0.7821 0.3996 0.021 Uiso 0.50 1 calc PR A 1
F1A F 0.5273(5) 1.1369(5) 0.3230(4) 0.0404(13) Uiso 0.50 1 d P A 1
C1B C 0.4171(8) 0.9178(8) 0.3635(7) 0.037(3) Uiso 0.50 1 d PG A 2
H1B H 0.3367 0.8867 0.3449 0.045 Uiso 0.50 1 calc PR A 2
C2B C 0.5069(8) 1.0324(8) 0.3536(7) 0.036(3) Uiso 0.50 1 d PG A 2
H2B H 0.4974 1.0918 0.3272 0.044 Uiso 0.50 1 calc PR A 2
C3B C 0.6132(8) 1.0430(7) 0.3901(6) 0.041(3) Uiso 0.50 1 d PG A 2
H3B H 0.6877 1.1108 0.3924 0.050 Uiso 0.50 1 calc PR A 2
C4B C 0.5891(8) 0.9349(7) 0.4225(6) 0.045(3) Uiso 0.50 1 d PG A 2
H4B H 0.6446 0.9174 0.4504 0.054 Uiso 0.50 1 calc PR A 2
C5B C 0.4679(8) 0.8576(7) 0.4061(7) 0.043(3) Uiso 0.50 1 d PG A 2
H5B H 0.4277 0.7789 0.4210 0.052 Uiso 0.50 1 calc PR A 2
Ru2 Ru 0.0000 0.0000 0.0000 0.02938(15) Uani 1 2 d S . .
C7A C 0.1693(10) 0.1529(9) 0.0395(8) 0.046(4) Uiso 0.50 1 d PG B 1
H7A H 0.2112 0.2195 0.0054 0.055 Uiso 0.50 1 calc PR B 1
C8A C 0.1816(10) 0.0536(9) 0.0336(8) 0.045(5) Uiso 0.50 1 d PG B 1
H8A H 0.2333 0.0408 -0.0053 0.054 Uiso 0.50 1 calc PR B 1
C9A C 0.1045(9) -0.0236(8) 0.0948(7) 0.042(3) Uiso 0.50 1 d PG B 1
H9A H 0.0946 -0.0981 0.1049 0.050 Uiso 0.50 1 calc PR B 1
C10A C 0.0446(8) 0.0280(8) 0.1386(6) 0.049(3) Uiso 0.50 1 d PG B 1
H10A H -0.0133 -0.0053 0.1837 0.059 Uiso 0.50 1 calc PR B 1
C11A C 0.0847(9) 0.1371(8) 0.1044(7) 0.044(3) Uiso 0.50 1 d PG B 1
H11A H 0.0589 0.1911 0.1222 0.053 Uiso 0.50 1 calc PR B 1
C7B C 0.1779(7) 0.1407(6) 0.0296(5) 0.017(3) Uiso 0.50 1 d PG B 2
H7B H 0.2252 0.1986 -0.0108 0.020 Uiso 0.50 1 calc PR B 2
C8B C 0.1834(7) 0.0376(6) 0.0296(5) 0.021(3) Uiso 0.50 1 d PG B 2
C9B C 0.1138(6) -0.0478(6) 0.0891(5) 0.025(2) Uiso 0.50 1 d PG B 2
H9B H 0.1174 -0.1178 0.0891 0.029 Uiso 0.50 1 calc PR B 2
C10B C 0.0387(5) -0.0300(5) 0.1485(4) 0.0214(17) Uiso 0.50 1 d PG B 2
H10B H -0.0085 -0.0880 0.1889 0.026 Uiso 0.50 1 calc PR B 2
C11B C 0.0333(5) 0.0731(5) 0.1485(4) 0.0195(17) Uiso 0.50 1 d PG B 2
H11B H -0.0176 0.0851 0.1888 0.023 Uiso 0.50 1 calc PR B 2
C12B C 0.1029(6) 0.1585(5) 0.0890(4) 0.014(2) Uiso 0.50 1 d PG B 2
H12B H 0.0993 0.2285 0.0890 0.016 Uiso 0.50 1 calc PR B 2
F2B F 0.2544(5) 0.0268(5) -0.0232(4) 0.0436(14) Uiso 0.50 1 d P B 2
F3 F 0.8580(3) 0.2095(2) 0.5550(2) 0.0510(8) Uani 1 1 d . . .
F4 F 1.0126(3) 0.3669(3) 0.5945(2) 0.0500(8) Uani 1 1 d . . .
F5 F 0.9569(3) 0.3262(3) 0.4538(2) 0.0599(9) Uani 1 1 d . . .
F6 F 0.6664(7) 0.4214(8) 0.3330(3) 0.110(3) Uani 0.859(9) 1 d P C 1
F7 F 0.5243(4) 0.3833(7) 0.4215(4) 0.104(3) Uani 0.859(9) 1 d P C 1
F8 F 0.6512(7) 0.5512(5) 0.4094(4) 0.102(3) Uani 0.859(9) 1 d P C 1
F6B F 0.579(2) 0.3348(19) 0.3717(16) 0.043(7) Uiso 0.141(9) 1 d P C 2
F7B F 0.573(3) 0.469(3) 0.4270(16) 0.043(7) Uiso 0.141(9) 1 d P C 2
F8B F 0.707(2) 0.508(3) 0.354(2) 0.058(9) Uiso 0.141(9) 1 d P C 2
F9 F 0.2506(3) 0.2249(3) 0.8176(2) 0.0537(9) Uani 1 1 d . . .
F10 F 0.2276(2) 0.0645(3) 0.7589(3) 0.0586(9) Uani 1 1 d . . .
F11 F 0.2843(2) 0.2094(3) 0.6774(2) 0.0486(8) Uani 1 1 d . . .
F12 F 0.6941(3) 0.0931(3) 0.8375(2) 0.0520(8) Uani 1 1 d . . .
F13 F 0.6523(3) 0.1281(3) 0.97020(19) 0.0521(8) Uani 1 1 d . . .
F14 F 0.5234(3) -0.0117(2) 0.8851(3) 0.0610(10) Uani 1 1 d . . .
F15 F 0.4010(4) 0.5712(4) 0.9172(4) 0.1019(18) Uani 1 1 d . . .
F16 F 0.4693(9) 0.7514(7) 0.9190(6) 0.163(5) Uani 0.891(6) 1 d P D 1
F17 F 0.5408(4) 0.6748(6) 1.0003(3) 0.094(2) Uani 0.891(6) 1 d P D 1
F18 F 0.8738(3) 0.9082(3) 0.6478(2) 0.0411(10) Uani 0.891(6) 1 d P D 1
F16B F 0.5415(14) 0.7512(15) 0.9742(11) 0.000(5) Uiso 0.109(6) 1 d P D 2
F17B F 0.457(3) 0.596(2) 0.9599(18) 0.028(7) Uiso 0.109(6) 1 d P D 2
F18B F 0.4143(17) 0.6931(18) 0.8722(13) 0.009(5) Uiso 0.109(6) 1 d P D 2
F19 F 0.7551(3) 0.9660(3) 0.6918(3) 0.0614(10) Uani 1 1 d . . .
F20 F 0.7095(4) 0.8448(3) 0.5774(2) 0.0806(13) Uani 1 1 d . . .
F21 F 0.8959(3) 0.6816(2) 1.11123(18) 0.0406(7) Uani 1 1 d . . .
F22 F 0.8525(2) 0.5042(2) 1.10990(17) 0.0358(6) Uani 1 1 d . . .
F23 F 1.0321(2) 0.6354(3) 1.12654(18) 0.0467(8) Uani 1 1 d . . .
F24 F 1.2086(4) 0.6952(4) 0.7501(3) 0.0506(14) Uani 0.777(8) 1 d P E 1
F25 F 1.2566(4) 0.8261(6) 0.8597(3) 0.094(3) Uani 0.777(8) 1 d P E 1
F26 F 1.1613(4) 0.8240(4) 0.7419(4) 0.0648(17) Uani 0.777(8) 1 d P E 1
F24B F 1.2623(11) 0.7360(12) 0.8524(8) 0.032(4) Uiso 0.223(8) 1 d P E 2
F25B F 1.2071(14) 0.8574(13) 0.8184(11) 0.045(4) Uiso 0.223(8) 1 d P E 2
F26B F 1.1825(14) 0.7348(16) 0.7274(11) 0.050(5) Uiso 0.223(8) 1 d P E 2
C13 C 0.7553(3) 0.4638(3) 0.6552(3) 0.0211(9) Uani 1 1 d . . .
C14 C 0.8290(4) 0.4151(3) 0.6384(3) 0.0237(9) Uani 1 1 d . . .
H14 H 0.8703 0.4061 0.6885 0.028 Uiso 1 1 calc R . .
C15 C 0.8435(4) 0.3798(4) 0.5509(3) 0.0281(10) Uani 1 1 d . . .
C16 C 0.7836(4) 0.3897(4) 0.4761(3) 0.0306(10) Uani 1 1 d . . .
H16 H 0.7939 0.3658 0.4161 0.037 Uiso 1 1 calc R . .
C17 C 0.7083(4) 0.4354(4) 0.4910(3) 0.0305(10) Uani 1 1 d . C .
C18 C 0.6954(4) 0.4718(4) 0.5788(3) 0.0239(9) Uani 1 1 d . . .
H18 H 0.6436 0.5033 0.5870 0.029 Uiso 1 1 calc R . .
C19 C 0.9178(4) 0.3217(4) 0.5384(3) 0.0338(11) Uani 1 1 d . . .
C20 C 0.6405(5) 0.4461(5) 0.4125(3) 0.0435(13) Uani 1 1 d . . .
C21 C 0.6275(4) 0.3672(3) 0.7919(3) 0.0199(8) Uani 1 1 d . . .
C22 C 0.5081(3) 0.3255(4) 0.7687(3) 0.0213(9) Uani 1 1 d . . .
H22 H 0.4851 0.3751 0.7405 0.026 Uiso 1 1 calc R . .
C23 C 0.4229(4) 0.2145(4) 0.7854(3) 0.0234(9) Uani 1 1 d . . .
C24 C 0.4523(4) 0.1379(4) 0.8247(3) 0.0222(9) Uani 1 1 d . . .
H24 H 0.3936 0.0617 0.8362 0.027 Uiso 1 1 calc R . .
C25 C 0.5702(4) 0.1760(3) 0.8469(3) 0.0217(9) Uani 1 1 d . . .
C26 C 0.6556(4) 0.2886(4) 0.8312(3) 0.0214(9) Uani 1 1 d . . .
H26 H 0.7354 0.3127 0.8478 0.026 Uiso 1 1 calc R . .
C27 C 0.2974(4) 0.1787(4) 0.7601(3) 0.0296(10) Uani 1 1 d . . .
C28 C 0.6077(4) 0.0968(4) 0.8856(3) 0.0264(9) Uani 1 1 d . . .
C29 C 0.6854(3) 0.5901(3) 0.7665(3) 0.0205(8) Uani 1 1 d . . .
C30 C 0.6078(3) 0.5896(4) 0.8325(3) 0.0220(9) Uani 1 1 d . D .
H30 H 0.5740 0.5273 0.8720 0.026 Uiso 1 1 calc R . .
C31 C 0.5783(4) 0.6777(4) 0.8423(3) 0.0260(9) Uani 1 1 d . . .
C32 C 0.6267(4) 0.7710(4) 0.7873(3) 0.0288(10) Uani 1 1 d . D .
H32 H 0.6063 0.8309 0.7938 0.035 Uiso 1 1 calc R . .
C33 C 0.7054(4) 0.7745(4) 0.7226(3) 0.0262(9) Uani 1 1 d . . .
C34 C 0.7344(4) 0.6859(4) 0.7120(3) 0.0233(9) Uani 1 1 d . D .
H34 H 0.7888 0.6906 0.6667 0.028 Uiso 1 1 calc R . .
C35 C 0.4961(4) 0.6732(4) 0.9159(4) 0.0369(11) Uani 1 1 d . D .
C36 C 0.7600(5) 0.8722(4) 0.6603(3) 0.0374(12) Uani 1 1 d . D .
C37 C 0.8478(3) 0.5497(3) 0.8269(3) 0.0198(8) Uani 1 1 d . . .
C38 C 0.9596(4) 0.6204(3) 0.7917(3) 0.0216(9) Uani 1 1 d . . .
H38 H 0.9672 0.6270 0.7273 0.026 Uiso 1 1 calc R . .
C39 C 1.0589(4) 0.6807(4) 0.8486(3) 0.0230(9) Uani 1 1 d . E .
C40 C 1.0529(4) 0.6746(4) 0.9427(3) 0.0229(9) Uani 1 1 d . . .
H40 H 1.1213 0.7157 0.9813 0.028 Uiso 1 1 calc R . .
C41 C 0.9428(4) 0.6060(3) 0.9790(3) 0.0206(8) Uani 1 1 d . . .
C42 C 0.8439(3) 0.5455(3) 0.9223(3) 0.0199(8) Uani 1 1 d . . .
H42 H 0.7703 0.4992 0.9493 0.024 Uiso 1 1 calc R . .
C43 C 1.1740(4) 0.7550(4) 0.8057(3) 0.0317(10) Uani 1 1 d . . .
C44 C 0.9306(4) 0.6059(4) 1.0810(3) 0.0258(9) Uani 1 1 d . . .
B1 B 0.7292(4) 0.4922(4) 0.7605(3) 0.0205(10) Uani 1 1 d . . .

loop_
_atom_site_aniso_label
_atom_site_aniso_U_11
_atom_site_aniso_U_22
_atom_site_aniso_U_33
_atom_site_aniso_U_23
_atom_site_aniso_U_13
_atom_site_aniso_U_12
Ru1 0.0379(3) 0.0190(3) 0.0160(2) 0.00103(19) 0.0049(2) 0.0021(2)
Ru2 0.0163(3) 0.0190(3) 0.0520(3) -0.0058(2) -0.0100(2) 0.0086(2)
F3 0.0372(17) 0.0271(16) 0.088(2) 0.0050(15) 0.0110(16) 0.0145(14)
F4 0.0317(16) 0.053(2) 0.065(2) -0.0208(16) -0.0047(14) 0.0218(15)
F5 0.079(2) 0.076(2) 0.0410(18) 0.0025(16) 0.0246(17) 0.050(2)
F6 0.175(7) 0.214(9) 0.020(2) -0.019(3) -0.021(3) 0.160(7)
F7 0.047(3) 0.143(6) 0.081(4) 0.045(4) -0.031(3) 0.010(3)
F8 0.177(7) 0.068(4) 0.076(4) -0.008(3) -0.068(4) 0.073(5)
F9 0.0297(16) 0.075(2) 0.059(2) -0.0172(17) 0.0022(14) 0.0298(16)
F10 0.0199(15) 0.0292(17) 0.112(3) 0.0079(17) -0.0090(16) -0.0004(13)
F11 0.0240(15) 0.069(2) 0.0446(17) 0.0096(15) -0.0090(12) 0.0156(15)
F12 0.065(2) 0.068(2) 0.0521(19) 0.0252(16) 0.0190(16) 0.0525(19)
F13 0.088(2) 0.055(2) 0.0281(15) -0.0039(13) -0.0177(15) 0.0466(19)
F14 0.0477(19) 0.0208(16) 0.103(3) 0.0171(16) -0.0246(18) 0.0059(14)
F15 0.047(2) 0.096(4) 0.111(4) -0.039(3) 0.037(3) -0.003(2)
F16 0.274(10) 0.140(6) 0.193(8) 0.115(6) 0.187(8) 0.183(7)
F17 0.057(3) 0.179(6) 0.038(2) -0.006(3) 0.010(2) 0.050(4)
F18 0.039(2) 0.0345(19) 0.055(2) 0.0271(15) 0.0176(15) 0.0202(15)
F19 0.077(2) 0.0333(18) 0.088(3) 0.0242(17) 0.028(2) 0.0361(18)
F20 0.101(3) 0.057(2) 0.050(2) 0.0254(17) -0.034(2) 0.009(2)
F21 0.066(2) 0.0410(17) 0.0291(14) -0.0005(12) 0.0072(13) 0.0378(16)
F22 0.0444(16) 0.0283(15) 0.0276(14) 0.0075(11) 0.0036(12) 0.0112(13)
F23 0.0287(15) 0.080(2) 0.0266(14) -0.0002(14) -0.0067(11) 0.0229(16)
F24 0.041(2) 0.041(2) 0.069(3) 0.008(2) 0.034(2) 0.018(2)
F25 0.032(2) 0.122(6) 0.028(2) -0.017(3) 0.0022(19) -0.040(3)
F26 0.038(2) 0.062(3) 0.086(4) 0.053(3) 0.026(2) 0.013(2)
C13 0.020(2) 0.015(2) 0.022(2) 0.0041(16) 0.0019(16) 0.0021(17)
C14 0.022(2) 0.017(2) 0.024(2) 0.0000(16) 0.0003(17) 0.0038(18)
C15 0.026(2) 0.019(2) 0.030(2) 0.0001(18) 0.0096(18) 0.0040(19)
C16 0.031(2) 0.026(2) 0.024(2) -0.0024(18) 0.0044(18) 0.005(2)
C17 0.032(2) 0.026(2) 0.024(2) 0.0028(18) -0.0020(18) 0.006(2)
C18 0.019(2) 0.019(2) 0.027(2) 0.0023(17) -0.0001(17) 0.0046(18)
C19 0.029(3) 0.027(3) 0.037(3) -0.005(2) 0.006(2) 0.008(2)
C20 0.048(3) 0.048(3) 0.030(3) 0.006(2) -0.002(2) 0.019(3)
C21 0.022(2) 0.017(2) 0.0189(19) 0.0003(15) 0.0010(16) 0.0078(17)
C22 0.020(2) 0.022(2) 0.021(2) -0.0010(16) 0.0000(16) 0.0092(18)
C23 0.020(2) 0.023(2) 0.023(2) -0.0010(17) 0.0039(16) 0.0073(18)
C24 0.022(2) 0.017(2) 0.021(2) 0.0001(16) 0.0038(16) 0.0040(17)
C25 0.024(2) 0.020(2) 0.0179(19) 0.0002(16) 0.0036(16) 0.0080(18)
C26 0.019(2) 0.023(2) 0.020(2) -0.0001(16) 0.0014(16) 0.0078(18)
C27 0.017(2) 0.024(2) 0.042(3) 0.002(2) 0.0016(19) 0.0054(19)
C28 0.030(2) 0.020(2) 0.026(2) 0.0013(17) 0.0031(18) 0.0096(19)
C29 0.016(2) 0.018(2) 0.023(2) -0.0006(16) -0.0065(16) 0.0044(17)
C30 0.019(2) 0.019(2) 0.024(2) 0.0011(16) -0.0014(16) 0.0069(17)
C31 0.022(2) 0.023(2) 0.031(2) -0.0044(18) -0.0047(18) 0.0094(19)
C32 0.028(2) 0.027(2) 0.034(2) -0.0059(19) -0.0101(19) 0.016(2)
C33 0.026(2) 0.025(2) 0.026(2) 0.0011(18) -0.0078(18) 0.0116(19)
C34 0.020(2) 0.024(2) 0.024(2) -0.0017(17) -0.0044(16) 0.0095(18)
C35 0.034(3) 0.032(3) 0.042(3) -0.006(2) 0.002(2) 0.015(2)
C36 0.046(3) 0.030(3) 0.040(3) 0.008(2) -0.005(2) 0.021(2)
C37 0.020(2) 0.015(2) 0.025(2) 0.0014(16) 0.0017(16) 0.0097(17)
C38 0.022(2) 0.018(2) 0.023(2) -0.0001(16) 0.0003(16) 0.0087(18)
C39 0.020(2) 0.019(2) 0.027(2) -0.0009(17) 0.0038(17) 0.0075(18)
C40 0.020(2) 0.020(2) 0.027(2) -0.0045(17) -0.0054(17) 0.0084(18)
C41 0.022(2) 0.019(2) 0.023(2) 0.0005(16) 0.0004(16) 0.0115(18)
C42 0.0136(19) 0.020(2) 0.026(2) 0.0030(16) 0.0027(16) 0.0072(17)
C43 0.024(2) 0.031(3) 0.028(2) -0.006(2) 0.0032(19) 0.005(2)
C44 0.022(2) 0.028(2) 0.027(2) -0.0021(18) -0.0028(17) 0.0118(19)
B1 0.014(2) 0.023(2) 0.022(2) 0.0041(19) 0.0014(18) 0.007(2)

loop_
_atom_type_symbol
_atom_type_description
_atom_type_scat_dispersion_real
_atom_type_scat_dispersion_imag
_atom_type_scat_source
C C 0.0033 0.0016 'International Tables Vol C Tables 4.2.6.8 and 6.1.1.4'
H H 0.0000 0.0000 'International Tables Vol C Tables 4.2.6.8 and 6.1.1.4'
B B 0.0013 0.0007 'International Tables Vol C Tables 4.2.6.8 and 6.1.1.4'
F F 0.0171 0.0103 'International Tables Vol C Tables 4.2.6.8 and 6.1.1.4'
Ru Ru -1.2594 0.8363 'International Tables Vol C Tables 4.2.6.8 and 6.1.1.4'

loop_
_geom_angle_atom_site_label_1
_geom_angle_atom_site_label_2
_geom_angle_atom_site_label_3
_geom_angle
_geom_angle_site_symmetry_1
_geom_angle_site_symmetry_3
C1B Ru1 C1B 180.0 2_676 .
C1B Ru1 C2B 142.75(19) 2_676 .
C1B Ru1 C2B 37.25(19) . .
C1B Ru1 C2B 37.2(8) 2_676 2_676
C1B Ru1 C2B 142.8(8) . 2_676
C2B Ru1 C2B 180.0(14) . 2_676
C1B Ru1 C5B 37.6(7) 2_676 2_676
C1B Ru1 C5B 142.4(7) . 2_676
C2B Ru1 C5B 116.4(8) . 2_676
C2B Ru1 C5B 63.6(3) 2_676 2_676
C1B Ru1 C5B 142.4(2) 2_676 .
C1B Ru1 C5B 37.6(2) . .
C2B Ru1 C5B 63.6(3) . .
C2B Ru1 C5B 116.4(8) 2_676 .
C5B Ru1 C5B 180.0(9) 2_676 .
C1B Ru1 C1A 171.2(3) 2_676 .
C1B Ru1 C1A 8.8(3) . .
C2B Ru1 C1A 28.5(3) . .
C2B Ru1 C1A 151.5(7) 2_676 .
C5B Ru1 C1A 136.5(6) 2_676 .
C5B Ru1 C1A 43.5(3) . .
C1B Ru1 C1A 8.8(3) 2_676 2_676
C1B Ru1 C1A 171.2(3) . 2_676
C2B Ru1 C1A 151.5(3) . 2_676
C2B Ru1 C1A 28.5(7) 2_676 2_676
C5B Ru1 C1A 43.5(6) 2_676 2_676
C5B Ru1 C1A 136.5(3) . 2_676
C1A Ru1 C1A 180.0 . 2_676
C1B Ru1 C2A 134.2(3) 2_676 .
C1B Ru1 C2A 45.8(3) . .
C2B Ru1 C2A 9.3(3) . .
C2B Ru1 C2A 170.7(7) 2_676 .
C5B Ru1 C2A 111.7(6) 2_676 .
C5B Ru1 C2A 68.3(3) . .
C1A Ru1 C2A 37.26(13) . .
C1A Ru1 C2A 142.74(13) 2_676 .
C1B Ru1 C2A 45.8(4) 2_676 2_676
C1B Ru1 C2A 134.2(5) . 2_676
C2B Ru1 C2A 170.7(5) . 2_676
C2B Ru1 C2A 9.3(10) 2_676 2_676
C5B Ru1 C2A 68.3(9) 2_676 2_676
C5B Ru1 C2A 111.7(4) . 2_676
C1A Ru1 C2A 142.7(5) . 2_676
C1A Ru1 C2A 37.3(5) 2_676 2_676
C2A Ru1 C2A 180.0(9) . 2_676
C1B Ru1 C6A 30.3(4) 2_676 2_676
C1B Ru1 C6A 149.7(4) . 2_676
C2B Ru1 C6A 119.5(4) . 2_676
C2B Ru1 C6A 60.5(9) 2_676 2_676
C5B Ru1 C6A 8.9(9) 2_676 2_676
C5B Ru1 C6A 171.1(5) . 2_676
C1A Ru1 C6A 142.8(5) . 2_676
C1A Ru1 C6A 37.2(5) 2_676 2_676
C2A Ru1 C6A 113.5(5) . 2_676
C2A Ru1 C6A 66.5(2) 2_676 2_676
C1B Ru1 C6A 149.7(3) 2_676 .
C1B Ru1 C6A 30.3(3) . .
C2B Ru1 C6A 60.5(3) . .
C2B Ru1 C6A 119.5(6) 2_676 .
C5B Ru1 C6A 171.1(7) 2_676 .
C5B Ru1 C6A 8.9(3) . .
C1A Ru1 C6A 37.24(13) . .
C1A Ru1 C6A 142.76(13) 2_676 .
C2A Ru1 C6A 66.5(2) . .
C2A Ru1 C6A 113.5(5) 2_676 .
C6A Ru1 C6A 180.0(5) 2_676 .
C2A C1A C6A 120.0 . .
C2A C1A Ru1 73.0(2) . .
C6A C1A Ru1 73.1(2) . .
C2A C1A H1A 120.0 . .
C6A C1A H1A 120.0 . .
Ru1 C1A H1A 125.6 . .
F1A C2A C1A 117.9(5) . .
F1A C2A C3A 122.1(5) . .
C1A C2A C3A 120.0 . .
F1A C2A Ru1 126.8(5) . .
C1A C2A Ru1 69.7(2) . .
C3A C2A Ru1 75.2(2) . .
C4A C3A C2A 120.0 . .
C4A C3A Ru1 74.08(19) . .
C2A C3A Ru1 68.6(2) . .
C4A C3A H3A 120.0 . .
C2A C3A H3A 120.0 . .
Ru1 C3A H3A 129.7 . .
C3A C4A C5A 120.0 . .
C3A C4A Ru1 70.8(2) . .
C5A C4A Ru1 70.9(2) . .
C3A C4A H4A 120.0 . .
C5A C4A H4A 120.0 . .
Ru1 C4A H4A 131.1 . .
C6A C5A C4A 120.0 . .
C6A C5A Ru1 68.7(2) . .
C4A C5A Ru1 74.0(2) . .
C6A C5A H5A 120.0 . .
C4A C5A H5A 120.0 . .
Ru1 C5A H5A 129.8 . .
C5A C6A C1A 120.0 . .
C5A C6A Ru1 75.3(2) . .
C1A C6A Ru1 69.6(2) . .
C5A C6A H6A 120.0 . .
C1A C6A H6A 120.0 . .
Ru1 C6A H6A 127.0 . .
C2B C1B C5B 108.0 . .
C2B C1B Ru1 69.9(3) . .
C5B C1B Ru1 68.0(3) . .
C2B C1B H1B 126.0 . .
C5B C1B H1B 126.0 . .
Ru1 C1B H1B 127.6 . .
C1B C2B C3B 108.0 . .
C1B C2B Ru1 72.8(4) . .
C3B C2B Ru1 66.6(3) . .
C1B C2B H2B 126.0 . .
C3B C2B H2B 126.0 . .
Ru1 C2B H2B 126.1 . .
C2B C3B C4B 108.0 . .
C2B C3B Ru1 74.9(3) . .
C4B C3B Ru1 69.0(3) . .
C2B C3B H3B 126.0 . .
C4B C3B H3B 126.0 . .
Ru1 C3B H3B 121.8 . .
C5B C4B C3B 108.0 . .
C5B C4B Ru1 73.9(4) . .
C3B C4B Ru1 71.1(4) . .
C5B C4B H4B 126.0 . .
C3B C4B H4B 126.0 . .
Ru1 C4B H4B 120.7 . .
C4B C5B C1B 108.0 . .
C4B C5B Ru1 66.9(3) . .
C1B C5B Ru1 74.4(3) . .
C4B C5B H5B 126.0 . .
C1B C5B H5B 126.0 . .
Ru1 C5B H5B 124.3 . .
C7A Ru2 C7A 180.0(13) . 2
C7A Ru2 C8A 37.4(2) . .
C7A Ru2 C8A 142.6(2) 2 .
C7A Ru2 C8A 142.6(8) . 2
C7A Ru2 C8A 37.4(8) 2 2
C8A Ru2 C8A 180.0(10) . 2
C7A Ru2 C11A 37.3(2) . .
C7A Ru2 C11A 142.7(2) 2 .
C8A Ru2 C11A 63.3(3) . .
C8A Ru2 C11A 116.7(9) 2 .
C7A Ru2 C11A 142.7(9) . 2
C7A Ru2 C11A 37.3(9) 2 2
C8A Ru2 C11A 116.7(10) . 2
C8A Ru2 C11A 63.3(3) 2 2
C11A Ru2 C11A 180.0(12) . 2
C7A Ru2 C7B 172.9(3) . 2
C7A Ru2 C7B 7.1(3) 2 2
C8A Ru2 C7B 148.4(4) . 2
C8A Ru2 C7B 31.6(7) 2 2
C11A Ru2 C7B 136.2(3) . 2
C11A Ru2 C7B 43.8(8) 2 2
C7A Ru2 C7B 7.1(3) . .
C7A Ru2 C7B 172.9(3) 2 .
C8A Ru2 C7B 31.6(4) . .
C8A Ru2 C7B 148.4(7) 2 .
C11A Ru2 C7B 43.8(3) . .
C11A Ru2 C7B 136.2(8) 2 .
C7B Ru2 C7B 180.0(8) 2 .
C7A Ru2 C8B 136.9(5) . 2
C7A Ru2 C8B 43.1(5) 2 2
C8A Ru2 C8B 174.2(5) . 2
C8A Ru2 C8B 5.8(10) 2 2
C11A Ru2 C8B 111.5(4) . 2
C11A Ru2 C8B 68.5(11) 2 2
C7B Ru2 C8B 37.1(5) 2 2
C7B Ru2 C8B 142.9(5) . 2
C7A Ru2 C8B 43.1(4) . .
C7A Ru2 C8B 136.9(4) 2 .
C8A Ru2 C8B 5.8(4) . .
C8A Ru2 C8B 174.2(7) 2 .
C11A Ru2 C8B 68.5(3) . .
C11A Ru2 C8B 111.5(7) 2 .
C7B Ru2 C8B 142.88(13) 2 .
C7B Ru2 C8B 37.12(13) . .
C8B Ru2 C8B 180.0(6) 2 .
C7A Ru2 C12B 30.2(3) . .
C7A Ru2 C12B 149.8(3) 2 .
C8A Ru2 C12B 60.7(3) . .
C8A Ru2 C12B 119.3(7) 2 .
C11A Ru2 C12B 9.3(3) . .
C11A Ru2 C12B 170.7(8) 2 .
C7B Ru2 C12B 142.92(13) 2 .
C7B Ru2 C12B 37.08(13) . .
C8B Ru2 C12B 113.7(5) 2 .
C8B Ru2 C12B 66.3(2) . .
C7A Ru2 C12B 149.8(5) . 2
C7A Ru2 C12B 30.2(5) 2 2
C8A Ru2 C12B 119.3(4) . 2
C8A Ru2 C12B 60.7(11) 2 2
C11A Ru2 C12B 170.7(5) . 2
C11A Ru2 C12B 9.3(10) 2 2
C7B Ru2 C12B 37.1(5) 2 2
C7B Ru2 C12B 142.9(5) . 2
C8B Ru2 C12B 66.3(2) 2 2
C8B Ru2 C12B 113.7(6) . 2
C12B Ru2 C12B 180.0(7) . 2
C8A C7A C11A 108.0 . .
C8A C7A Ru2 69.3(4) . .
C11A C7A Ru2 69.5(4) . .
C8A C7A H7A 126.0 . .
C11A C7A H7A 126.0 . .
Ru2 C7A H7A 126.8 . .
C7A C8A C9A 108.0 . .
C7A C8A Ru2 73.4(4) . .
C9A C8A Ru2 67.5(4) . .
C7A C8A H8A 126.0 . .
C9A C8A H8A 126.0 . .
Ru2 C8A H8A 124.7 . .
C10A C9A C8A 108.0 . .
C10A C9A Ru2 70.4(4) . .
C8A C9A Ru2 73.9(4) . .
C10A C9A H9A 126.0 . .
C8A C9A H9A 126.0 . .
Ru2 C9A H9A 121.4 . .
C11A C10A C9A 108.0 . .
C11A C10A Ru2 74.0(4) . .
C9A C10A Ru2 70.2(4) . .
C11A C10A H10A 126.0 . .
C9A C10A H10A 126.0 . .
Ru2 C10A H10A 121.5 . .
C10A C11A C7A 108.0 . .
C10A C11A Ru2 67.5(4) . .
C7A C11A Ru2 73.2(4) . .
C10A C11A H11A 126.0 . .
C7A C11A H11A 126.0 . .
Ru2 C11A H11A 124.9 . .
C8B C7B C12B 120.0 . .
C8B C7B Ru2 72.7(2) . .
C12B C7B Ru2 72.9(2) . .
C8B C7B H7B 120.0 . .
C12B C7B H7B 120.0 . .
Ru2 C7B H7B 126.2 . .
F2B C8B C7B 117.7(5) . .
F2B C8B C9B 122.3(5) . .
C7B C8B C9B 120.0 . .
F2B C8B Ru2 128.8(6) . .
C7B C8B Ru2 70.1(2) . .
C9B C8B Ru2 74.6(2) . .
C8B C9B C10B 120.0 . .
C8B C9B Ru2 69.2(2) . .
C10B C9B Ru2 73.7(2) . .
C8B C9B H9B 120.0 . .
C10B C9B H9B 120.0 . .
Ru2 C9B H9B 129.5 . .
C11B C10B C9B 120.0 . .
C11B C10B Ru2 71.1(2) . .
C9B C10B Ru2 70.9(2) . .
C11B C10B H10B 120.0 . .
C9B C10B H10B 120.0 . .
Ru2 C10B H10B 130.6 . .
C10B C11B C12B 120.0 . .
C10B C11B Ru2 73.6(2) . .
C12B C11B Ru2 69.2(2) . .
C10B C11B H11B 120.0 . .
C12B C11B H11B 120.0 . .
Ru2 C11B H11B 129.6 . .
C11B C12B C7B 120.0 . .
C11B C12B Ru2 74.6(2) . .
C7B C12B Ru2 70.0(2) . .
C11B C12B H12B 120.0 . .
C7B C12B H12B 120.0 . .
Ru2 C12B H12B 127.4 . .
C35 F15 F17B 58.1(18) . .
C35 F15 F18B 52.1(7) . .
F17B F15 F18B 105.1(19) . .
C35 F16B F17B 38.0(10) . .
C35 F17B F15 81(2) . .
C35 F17B F16B 41.2(11) . .
F15 F17B F16B 114(2) . .
C35 F18B F15 49.5(7) . .
C18 C13 C14 115.8(4) . .
C18 C13 B1 123.0(4) . .
C14 C13 B1 120.7(4) . .
C13 C14 C15 122.0(4) . .
C13 C14 H14 119.0 . .
C15 C14 H14 119.0 . .
C16 C15 C14 121.0(4) . .
C16 C15 C19 119.6(4) . .
C14 C15 C19 119.2(4) . .
C15 C16 C17 118.2(4) . .
C15 C16 H16 120.9 . .
C17 C16 H16 120.9 . .
C18 C17 C16 120.4(4) . .
C18 C17 C20 119.5(4) . .
C16 C17 C20 120.1(4) . .
C17 C18 C13 122.6(4) . .
C17 C18 H18 118.7 . .
C13 C18 H18 118.7 . .
F4 C19 F5 106.5(4) . .
F4 C19 F3 106.1(4) . .
F5 C19 F3 105.8(4) . .
F4 C19 C15 112.9(4) . .
F5 C19 C15 113.2(4) . .
F3 C19 C15 111.8(4) . .
F7B C20 F8B 111(2) . .
F7B C20 F6 126.1(14) . .
F8B C20 F6 48.4(14) . .
F7B C20 F8 53.7(16) . .
F8B C20 F8 64.3(15) . .
F6 C20 F8 106.5(6) . .
F7B C20 F6B 104.2(18) . .
F8B C20 F6B 106.6(18) . .
F6 C20 F6B 58.6(10) . .
F8 C20 F6B 142.1(10) . .
F7B C20 F7 47.7(16) . .
F8B C20 F7 136.5(14) . .
F6 C20 F7 108.2(6) . .
F8 C20 F7 100.4(6) . .
F6B C20 F7 59.6(10) . .
F7B C20 C17 118.4(13) . .
F8B C20 C17 111.2(14) . .
F6 C20 C17 115.3(5) . .
F8 C20 C17 113.0(5) . .
F6B C20 C17 104.6(10) . .
F7 C20 C17 112.2(4) . .
C22 C21 C26 115.8(4) . .
C22 C21 B1 121.7(4) . .
C26 C21 B1 121.8(4) . .
C23 C22 C21 122.2(4) . .
C23 C22 H22 118.9 . .
C21 C22 H22 118.9 . .
C24 C23 C22 121.1(4) . .
C24 C23 C27 120.6(4) . .
C22 C23 C27 118.3(4) . .
C25 C24 C23 118.1(4) . .
C25 C24 H24 121.0 . .
C23 C24 H24 121.0 . .
C24 C25 C26 120.6(4) . .
C24 C25 C28 120.5(4) . .
C26 C25 C28 118.8(4) . .
C25 C26 C21 122.2(4) . .
C25 C26 H26 118.9 . .
C21 C26 H26 118.9 . .
F11 C27 F10 105.4(4) . .
F11 C27 F9 105.8(4) . .
F10 C27 F9 106.6(4) . .
F11 C27 C23 113.2(4) . .
F10 C27 C23 112.9(4) . .
F9 C27 C23 112.4(4) . .
F14 C28 F13 107.7(4) . .
F14 C28 F12 104.7(4) . .
F13 C28 F12 104.4(4) . .
F14 C28 C25 114.0(4) . .
F13 C28 C25 113.5(4) . .
F12 C28 C25 111.8(3) . .
C30 C29 C34 116.2(4) . .
C30 C29 B1 122.0(4) . .
C34 C29 B1 121.5(4) . .
C29 C30 C31 121.9(4) . .
C29 C30 H30 119.0 . .
C31 C30 H30 119.0 . .
C32 C31 C30 121.0(4) . .
C32 C31 C35 119.6(4) . .
C30 C31 C35 119.4(4) . .
C33 C32 C31 118.1(4) . .
C33 C32 H32 121.0 . .
C31 C32 H32 121.0 . .
C32 C33 C34 121.1(4) . .
C32 C33 C36 120.8(4) . .
C34 C33 C36 118.1(4) . .
C33 C34 C29 121.7(4) . .
C33 C34 H34 119.2 . .
C29 C34 H34 119.2 . .
F17B C35 F16B 100.8(17) . .
F17B C35 F16 124.9(13) . .
F16B C35 F16 60.4(9) . .
F17B C35 F15 41.1(14) . .
F16B C35 F15 131.1(9) . .
F16 C35 F15 110.7(6) . .
F17B C35 F17 57.5(15) . .
F16B C35 F17 49.9(9) . .
F16 C35 F17 106.0(6) . .
F15 C35 F17 98.0(5) . .
F17B C35 F18B 114.3(17) . .
F16B C35 F18B 104.7(13) . .
F16 C35 F18B 44.5(8) . .
F15 C35 F18B 78.4(9) . .
F17 C35 F18B 142.1(10) . .
F17B C35 C31 118.4(13) . .
F16B C35 C31 113.6(8) . .
F16 C35 C31 116.5(5) . .
F15 C35 C31 112.5(4) . .
F17 C35 C31 111.4(4) . .
F18B C35 C31 104.6(9) . .
F20 C36 F18 105.8(4) . .
F20 C36 F19 106.8(4) . .
F18 C36 F19 104.8(4) . .
F20 C36 C33 112.5(4) . .
F18 C36 C33 113.2(4) . .
F19 C36 C33 113.1(4) . .
C42 C37 C38 115.5(4) . .
C42 C37 B1 122.8(3) . .
C38 C37 B1 121.1(4) . .
C39 C38 C37 121.8(4) . .
C39 C38 H38 119.1 . .
C37 C38 H38 119.1 . .
C40 C39 C38 121.6(4) . .
C40 C39 C43 120.0(4) . .
C38 C39 C43 118.4(4) . .
C39 C40 C41 117.5(4) . .
C39 C40 H40 121.2 . .
C41 C40 H40 121.2 . .
C42 C41 C40 120.9(4) . .
C42 C41 C44 119.8(4) . .
C40 C41 C44 119.1(4) . .
C41 C42 C37 122.7(4) . .
C41 C42 H42 118.7 . .
C37 C42 H42 118.7 . .
F26B C43 F25B 109.2(12) . .
F26B C43 F25 126.3(9) . .
F25B C43 F25 52.7(8) . .
F26B C43 F24 37.9(9) . .
F25B C43 F24 133.1(8) . .
F25 C43 F24 112.2(5) . .
F26B C43 F26 62.1(10) . .
F25B C43 F26 55.4(8) . .
F25 C43 F26 104.2(5) . .
F24 C43 F26 99.2(4) . .
F26B C43 F24B 104.4(11) . .
F25B C43 F24B 105.0(10) . .
F25 C43 F24B 53.1(6) . .
F24 C43 F24B 70.0(6) . .
F26 C43 F24B 142.3(6) . .
F26B C43 C39 117.2(9) . .
F25B C43 C39 113.1(8) . .
F25 C43 C39 116.1(4) . .
F24 C43 C39 112.9(4) . .
F26 C43 C39 110.6(4) . .
F24B C43 C39 106.8(6) . .
F22 C44 F23 106.4(4) . .
F22 C44 F21 106.4(3) . .
F23 C44 F21 105.9(4) . .
F22 C44 C41 113.2(4) . .
F23 C44 C41 112.8(3) . .
F21 C44 C41 111.6(3) . .
C37 B1 C21 113.8(3) . .
C37 B1 C13 112.5(3) . .
C21 B1 C13 103.2(3) . .
C37 B1 C29 103.0(3) . .
C21 B1 C29 112.1(3) . .
C13 B1 C29 112.6(3) . .

loop_
_geom_bond_atom_site_label_1
_geom_bond_atom_site_label_2
_geom_bond_distance
_geom_bond_site_symmetry_2
Ru1 C1B 2.232(10) 2_676
Ru1 C1B 2.232(10) .
Ru1 C2B 2.194(10) .
Ru1 C2B 2.19(2) 2_676
Ru1 C5B 2.15(2) 2_676
Ru1 C5B 2.149(9) .
Ru1 C1A 2.148(7) .
Ru1 C1A 2.148(7) 2_676
Ru1 C2A 2.190(7) .
Ru1 C2A 2.190(12) 2_676
Ru1 C6A 2.193(12) 2_676
Ru1 C6A 2.193(7) .
C1A C2A 1.387(4) .
C1A C6A 1.387(4) .
C1A H1A 0.9500 .
C2A F1A 1.301(8) .
C2A C3A 1.387(4) .
C3A C4A 1.387(4) .
C3A H3A 0.9500 .
C4A C5A 1.387(4) .
C4A H4A 0.9500 .
C5A C6A 1.387(4) .
C5A H5A 0.9500 .
C6A H6A 0.9500 .
C1B C2B 1.414(7) .
C1B C5B 1.414(7) .
C1B H1B 0.9500 .
C2B C3B 1.414(7) .
C2B H2B 0.9500 .
C3B C4B 1.414(7) .
C3B H3B 0.9500 .
C4B C5B 1.414(7) .
C4B H4B 0.9500 .
C5B H5B 0.9500 .
Ru2 C7A 2.204(12) .
Ru2 C7A 2.204(12) 2
Ru2 C8A 2.151(12) .
Ru2 C8A 2.15(2) 2
Ru2 C11A 2.156(10) .
Ru2 C11A 2.16(2) 2
Ru2 C7B 2.182(8) 2
Ru2 C7B 2.182(8) .
Ru2 C8B 2.215(13) 2
Ru2 C8B 2.215(8) .
Ru2 C12B 2.219(7) .
Ru2 C12B 2.219(13) 2
C7A C8A 1.396(8) .
C7A C11A 1.396(8) .
C7A H7A 0.9500 .
C8A C9A 1.396(8) .
C8A H8A 0.9500 .
C9A C10A 1.396(8) .
C9A H9A 0.9500 .
C10A C11A 1.396(8) .
C10A H10A 0.9500 .
C11A H11A 0.9500 .
C7B C8B 1.400(4) .
C7B C12B 1.400(4) .
C7B H7B 0.9500 .
C8B F2B 1.258(9) .
C8B C9B 1.400(4) .
C9B C10B 1.400(4) .
C9B H9B 0.9500 .
C10B C11B 1.400(4) .
C10B H10B 0.9500 .
C11B C12B 1.400(4) .
C11B H11B 0.9500 .
C12B H12B 0.9500 .
F3 C19 1.338(5) .
F4 C19 1.332(6) .
F5 C19 1.331(5) .
F6 C20 1.281(7) .
F7 C20 1.335(7) .
F8 C20 1.332(7) .
F6B C20 1.40(2) .
F7B C20 1.07(2) .
F8B C20 1.23(3) .
F9 C27 1.327(5) .
F10 C27 1.336(5) .
F11 C27 1.329(5) .
F12 C28 1.343(5) .
F13 C28 1.324(5) .
F14 C28 1.321(5) .
F15 C35 1.321(6) .
F15 F17B 0.88(3) .
F15 F18B 1.70(2) .
F16 C35 1.238(6) .
F17 C35 1.356(7) .
F18 C36 1.329(6) .
F16B C35 1.213(17) .
F16B F17B 1.81(3) .
F17B C35 1.14(3) .
F18B C35 1.37(2) .
F19 C36 1.334(6) .
F20 C36 1.325(6) .
F21 C44 1.339(5) .
F22 C44 1.326(5) .
F23 C44 1.341(5) .
F24 C43 1.331(6) .
F25 C43 1.269(6) .
F26 C43 1.395(6) .
F24B C43 1.456(13) .
F25B C43 1.214(15) .
F26B C43 1.181(16) .
C13 C18 1.394(6) .
C13 C14 1.401(6) .
C13 B1 1.643(6) .
C14 C15 1.386(6) .
C14 H14 0.9500 .
C15 C16 1.384(7) .
C15 C19 1.501(6) .
C16 C17 1.385(7) .
C16 H16 0.9500 .
C17 C18 1.389(6) .
C17 C20 1.494(7) .
C18 H18 0.9500 .
C21 C22 1.402(6) .
C21 C26 1.401(6) .
C21 B1 1.630(6) .
C22 C23 1.383(6) .
C22 H22 0.9500 .
C23 C24 1.386(6) .
C23 C27 1.496(6) .
C24 C25 1.389(6) .
C24 H24 0.9500 .
C25 C26 1.395(6) .
C25 C28 1.481(6) .
C26 H26 0.9500 .
C29 C30 1.394(6) .
C29 C34 1.402(6) .
C29 B1 1.644(6) .
C30 C31 1.392(6) .
C30 H30 0.9500 .
C31 C32 1.384(6) .
C31 C35 1.498(6) .
C32 C33 1.379(6) .
C32 H32 0.9500 .
C33 C34 1.395(6) .
C33 C36 1.494(6) .
C34 H34 0.9500 .
C37 C42 1.398(6) .
C37 C38 1.408(6) .
C37 B1 1.636(6) .
C38 C39 1.388(6) .
C38 H38 0.9500 .
C39 C40 1.383(6) .
C39 C43 1.495(6) .
C40 C41 1.394(6) .
C40 H40 0.9500 .
C41 C42 1.384(6) .
C41 C44 1.500(6) .
C42 H42 0.9500 .

loop_
_geom_torsion_atom_site_label_1
_geom_torsion_atom_site_label_2
_geom_torsion_atom_site_label_3
_geom_torsion_atom_site_label_4
_geom_torsion
_geom_torsion_site_symmetry_1
C1B Ru1 C1A C2A 16(2) 2_676
C1B Ru1 C1A C2A -164(2) .
C2B Ru1 C1A C2A 6.0(8) .
C2B Ru1 C1A C2A -174.0(13) 2_676
C5B Ru1 C1A C2A 60.2(9) 2_676
C5B Ru1 C1A C2A -119.8(4) .
C1A Ru1 C1A C2A 179(100) 2_676
C2A Ru1 C1A C2A 180.0(7) 2_676
C6A Ru1 C1A C2A 50.3(8) 2_676
C6A Ru1 C1A C2A -129.72(11) .
C1B Ru1 C1A C6A 145(2) 2_676
C1B Ru1 C1A C6A -35(2) .
C2B Ru1 C1A C6A 135.8(7) .
C2B Ru1 C1A C6A -44.2(13) 2_676
C5B Ru1 C1A C6A -170.1(10) 2_676
C5B Ru1 C1A C6A 9.9(4) .
C1A Ru1 C1A C6A -52(100) 2_676
C2A Ru1 C1A C6A 129.72(11) .
C2A Ru1 C1A C6A -50.3(8) 2_676
C6A Ru1 C1A C6A 180.0(8) 2_676
C6A C1A C2A F1A 180.0(6) .
Ru1 C1A C2A F1A -121.8(6) .
C6A C1A C2A C3A 0.0 .
Ru1 C1A C2A C3A 58.2(2) .
C6A C1A C2A Ru1 -58.2(2) .
C1B Ru1 C2A F1A -66.5(8) 2_676
C1B Ru1 C2A F1A 113.5(8) .
C2B Ru1 C2A F1A 92(2) .
C2B Ru1 C2A F1A -88(4) 2_676
C5B Ru1 C2A F1A -29.8(10) 2_676
C5B Ru1 C2A F1A 150.2(7) .
C1A Ru1 C2A F1A 110.2(7) .
C1A Ru1 C2A F1A -69.8(7) 2_676
C2A Ru1 C2A F1A 179(100) 2_676
C6A Ru1 C2A F1A -39.3(6) 2_676
C6A Ru1 C2A F1A 140.7(7) .
C1B Ru1 C2A C1A -176.7(5) 2_676
C1B Ru1 C2A C1A 3.3(5) .
C2B Ru1 C2A C1A -18(2) .
C2B Ru1 C2A C1A 162(4) 2_676
C5B Ru1 C2A C1A -140.0(7) 2_676
C5B Ru1 C2A C1A 40.0(3) .
C1A Ru1 C2A C1A 180.0 2_676
C2A Ru1 C2A C1A 69(100) 2_676
C6A Ru1 C2A C1A -149.5(5) 2_676
C6A Ru1 C2A C1A 30.51(9) .
C1B Ru1 C2A C3A 52.9(5) 2_676
C1B Ru1 C2A C3A -127.1(5) .
C2B Ru1 C2A C3A -148(2) .
C2B Ru1 C2A C3A 32(4) 2_676
C5B Ru1 C2A C3A 89.5(7) 2_676
C5B Ru1 C2A C3A -90.5(3) .
C1A Ru1 C2A C3A -130.43(11) .
C1A Ru1 C2A C3A 49.57(11) 2_676
C2A Ru1 C2A C3A -62(100) 2_676
C6A Ru1 C2A C3A 80.1(6) 2_676
C6A Ru1 C2A C3A -99.92(15) .
F1A C2A C3A C4A -180.0(7) .
C1A C2A C3A C4A 0.0 .
Ru1 C2A C3A C4A 55.5(2) .
F1A C2A C3A Ru1 124.5(6) .
C1A C2A C3A Ru1 -55.5(2) .
C1B Ru1 C3A C4A 84.9(3) 2_676
C1B Ru1 C3A C4A -95.1(3) .
C2B Ru1 C3A C4A -125.1(5) .
C2B Ru1 C3A C4A 54.9(9) 2_676
C5B Ru1 C3A C4A 124.4(6) 2_676
C5B Ru1 C3A C4A -55.6(3) .
C1A Ru1 C3A C4A -101.69(16) .
C1A Ru1 C3A C4A 78.31(16) 2_676
C2A Ru1 C3A C4A -132.06(12) .
C2A Ru1 C3A C4A 47.9(8) 2_676
C6A Ru1 C3A C4A 116.0(5) 2_676
C6A Ru1 C3A C4A -63.96(15) .
C1B Ru1 C3A C2A -143.1(3) 2_676
C1B Ru1 C3A C2A 36.9(3) .
C2B Ru1 C3A C2A 7.0(5) .
C2B Ru1 C3A C2A -173.0(9) 2_676
C5B Ru1 C3A C2A -103.6(6) 2_676
C5B Ru1 C3A C2A 76.4(3) .
C1A Ru1 C3A C2A 30.37(8) .
C1A Ru1 C3A C2A -149.63(8) 2_676
C2A Ru1 C3A C2A 180.0(8) 2_676
C6A Ru1 C3A C2A -111.9(5) 2_676
C6A Ru1 C3A C2A 68.10(16) .
C2A C3A C4A C5A 0.0 .
Ru1 C3A C4A C5A 53.0(2) .
C2A C3A C4A Ru1 -53.0(2) .
C1B Ru1 C4A C3A -104.6(3) 2_676
C1B Ru1 C4A C3A 75.4(3) .
C2B Ru1 C4A C3A 37.7(3) .
C2B Ru1 C4A C3A -142.3(7) 2_676
C5B Ru1 C4A C3A -71.0(7) 2_676
C5B Ru1 C4A C3A 109.0(4) .
C1A Ru1 C4A C3A 66.52(16) .
C1A Ru1 C4A C3A -113.48(16) 2_676
C2A Ru1 C4A C3A 29.05(9) .
C2A Ru1 C4A C3A -150.9(6) 2_676
C6A Ru1 C4A C3A -76.0(6) 2_676
C6A Ru1 C4A C3A 103.95(16) .
C1B Ru1 C4A C5A 122.5(3) 2_676
C1B Ru1 C4A C5A -57.5(3) .
C2B Ru1 C4A C5A -95.3(3) .
C2B Ru1 C4A C5A 84.7(6) 2_676
C5B Ru1 C4A C5A 156.0(7) 2_676
C5B Ru1 C4A C5A -24.0(4) .
C1A Ru1 C4A C5A -66.44(17) .
C1A Ru1 C4A C5A 113.56(17) 2_676
C2A Ru1 C4A C5A -103.91(17) .
C2A Ru1 C4A C5A 76.1(6) 2_676
C6A Ru1 C4A C5A 151.0(6) 2_676
C6A Ru1 C4A C5A -29.01(9) .
C3A C4A C5A C6A 0.0 .
Ru1 C4A C5A C6A 52.9(2) .
C3A C4A C5A Ru1 -52.9(2) .
C1B Ru1 C5A C6A 158.7(4) 2_676
C1B Ru1 C5A C6A -21.3(4) .
C2B Ru1 C5A C6A -58.5(3) .
C2B Ru1 C5A C6A 121.5(6) 2_676
C5B Ru1 C5A C6A 179.9(14) 2_676
C5B Ru1 C5A C6A -0.1(7) .
C1A Ru1 C5A C6A -30.34(9) .
C1A Ru1 C5A C6A 149.66(9) 2_676
C2A Ru1 C5A C6A -68.09(16) .
C2A Ru1 C5A C6A 111.9(6) 2_676
C6A Ru1 C5A C6A 180.0(8) 2_676
C1B Ru1 C5A C4A -69.2(4) 2_676
C1B Ru1 C5A C4A 110.8(4) .
C2B Ru1 C5A C4A 73.6(3) .
C2B Ru1 C5A C4A -106.4(6) 2_676
C5B Ru1 C5A C4A -47.9(14) 2_676
C5B Ru1 C5A C4A 132.1(7) .
C1A Ru1 C5A C4A 101.76(17) .
C1A Ru1 C5A C4A -78.24(17) 2_676
C2A Ru1 C5A C4A 64.02(16) .
C2A Ru1 C5A C4A -116.0(6) 2_676
C6A Ru1 C5A C4A -47.9(9) 2_676
C6A Ru1 C5A C4A 132.11(12) .
C4A C5A C6A C1A 0.0 .
Ru1 C5A C6A C1A 55.4(2) .
C4A C5A C6A Ru1 -55.4(2) .
C2A C1A C6A C5A 0.0 .
Ru1 C1A C6A C5A -58.2(2) .
C2A C1A C6A Ru1 58.2(2) .
C1B Ru1 C6A C5A -39.5(7) 2_676
C1B Ru1 C6A C5A 140.5(7) .
C2B Ru1 C6A C5A 108.0(4) .
C2B Ru1 C6A C5A -72.0(7) 2_676
C5B Ru1 C6A C5A -180(4) 2_676
C5B Ru1 C6A C5A 0(2) .
C1A Ru1 C6A C5A 130.48(12) .
C1A Ru1 C6A C5A -49.52(12) 2_676
C2A Ru1 C6A C5A 99.94(16) .
C2A Ru1 C6A C5A -80.1(6) 2_676
C6A Ru1 C6A C5A -18(100) 2_676
C1B Ru1 C6A C1A -170.0(7) 2_676
C1B Ru1 C6A C1A 10.0(7) .
C2B Ru1 C6A C1A -22.5(4) .
C2B Ru1 C6A C1A 157.5(7) 2_676
C5B Ru1 C6A C1A 50(4) 2_676
C5B Ru1 C6A C1A -130(2) .
C1A Ru1 C6A C1A 180.0 2_676
C2A Ru1 C6A C1A -30.53(8) .
C2A Ru1 C6A C1A 149.5(5) 2_676
C6A Ru1 C6A C1A -149(100) 2_676
C1B Ru1 C1B C2B 171(100) 2_676
C2B Ru1 C1B C2B 180.0(11) 2_676
C5B Ru1 C1B C2B 59.9(14) 2_676
C5B Ru1 C1B C2B -120.1(2) .
C1A Ru1 C1B C2B 7(2) .
C1A Ru1 C1B C2B -173(2) 2_676
C2A Ru1 C1B C2B -5.6(5) .
C2A Ru1 C1B C2B 174.4(6) 2_676
C6A Ru1 C1B C2B 50.5(8) 2_676
C6A Ru1 C1B C2B -129.5(7) .
C1B Ru1 C1B C5B -69(100) 2_676
C2B Ru1 C1B C5B 120.1(2) .
C2B Ru1 C1B C5B -59.9(12) 2_676
C5B Ru1 C1B C5B 180.0(13) 2_676
C1A Ru1 C1B C5B 128(2) .
C1A Ru1 C1B C5B -52(2) 2_676
C2A Ru1 C1B C5B 114.5(5) .
C2A Ru1 C1B C5B -65.5(5) 2_676
C6A Ru1 C1B C5B 170.7(9) 2_676
C6A Ru1 C1B C5B -9.3(7) .
C5B C1B C2B C3B 0.0 .
Ru1 C1B C2B C3B 57.5(3) .
C5B C1B C2B Ru1 -57.5(3) .
C1B Ru1 C2B C1B 180.0 2_676
C2B Ru1 C2B C1B 61(100) 2_676
C5B Ru1 C2B C1B -143.9(9) 2_676
C5B Ru1 C2B C1B 36.10(15) .
C1A Ru1 C2B C1B -2.4(8) .
C1A Ru1 C2B C1B 177.6(8) 2_676
C2A Ru1 C2B C1B 154(2) .
C2A Ru1 C2B C1B -26(2) 2_676
C6A Ru1 C2B C1B -153.4(5) 2_676
C6A Ru1 C2B C1B 26.6(4) .
C1B Ru1 C2B C3B 60.9(2) 2_676
C1B Ru1 C2B C3B -119.1(2) .
C2B Ru1 C2B C3B -58(100) 2_676
C5B Ru1 C2B C3B 97.0(9) 2_676
C5B Ru1 C2B C3B -83.0(2) .
C1A Ru1 C2B C3B -121.5(7) .
C1A Ru1 C2B C3B 58.5(7) 2_676
C2A Ru1 C2B C3B 35(2) .
C2A Ru1 C2B C3B -145(3) 2_676
C6A Ru1 C2B C3B 87.5(5) 2_676
C6A Ru1 C2B C3B -92.5(3) .
C1B C2B C3B C4B 0.0 .
Ru1 C2B C3B C4B 61.4(4) .
C1B C2B C3B Ru1 -61.4(4) .
C1B Ru1 C3B C2B -143.91(13) 2_676
C1B Ru1 C3B C2B 36.09(13) .
C2B Ru1 C3B C2B 180.0(12) 2_676
C5B Ru1 C3B C2B -102.2(9) 2_676
C5B Ru1 C3B C2B 77.8(2) .
C1A Ru1 C3B C2B 28.8(4) .
C1A Ru1 C3B C2B -151.2(4) 2_676
C2A Ru1 C3B C2B -10.4(6) .
C2A Ru1 C3B C2B 169.6(8) 2_676
C6A Ru1 C3B C2B -111.1(4) 2_676
C6A Ru1 C3B C2B 68.9(3) .
C1B Ru1 C3B C4B 99.6(2) 2_676
C1B Ru1 C3B C4B -80.4(2) .
C2B Ru1 C3B C4B -116.5(2) .
C2B Ru1 C3B C4B 63.5(13) 2_676
C5B Ru1 C3B C4B 141.3(8) 2_676
C5B Ru1 C3B C4B -38.69(13) .
C1A Ru1 C3B C4B -87.8(4) .
C1A Ru1 C3B C4B 92.2(4) 2_676
C2A Ru1 C3B C4B -127.0(6) .
C2A Ru1 C3B C4B 53.0(7) 2_676
C6A Ru1 C3B C4B 132.4(5) 2_676
C6A Ru1 C3B C4B -47.6(3) .
C2B C3B C4B C5B 0.0 .
Ru1 C3B C4B C5B 65.3(4) .
C2B C3B C4B Ru1 -65.3(4) .
C1B Ru1 C4B C5B 143.28(14) 2_676
C1B Ru1 C4B C5B -36.72(14) .
C2B Ru1 C4B C5B -78.1(2) .
C2B Ru1 C4B C5B 101.9(9) 2_676
C5B Ru1 C4B C5B 180.0(11) 2_676
C1A Ru1 C4B C5B -46.5(3) .
C1A Ru1 C4B C5B 133.5(3) 2_676
C2A Ru1 C4B C5B -88.2(3) .
C2A Ru1 C4B C5B 91.8(4) 2_676
C6A Ru1 C4B C5B 173.9(6) 2_676
C6A Ru1 C4B C5B -6.1(4) .
C1B Ru1 C4B C3B -100.7(2) 2_676
C1B Ru1 C4B C3B 79.3(2) .
C2B Ru1 C4B C3B 37.89(14) .
C2B Ru1 C4B C3B -142.1(9) 2_676
C5B Ru1 C4B C3B -64.0(12) 2_676
C5B Ru1 C4B C3B 115.98(18) .
C1A Ru1 C4B C3B 69.5(3) .
C1A Ru1 C4B C3B -110.5(3) 2_676
C2A Ru1 C4B C3B 27.8(3) .
C2A Ru1 C4B C3B -152.2(5) 2_676
C6A Ru1 C4B C3B -70.1(5) 2_676
C6A Ru1 C4B C3B 109.9(4) .
C3B C4B C5B C1B 0.0 .
Ru1 C4B C5B C1B 63.4(4) .
C3B C4B C5B Ru1 -63.4(4) .
C2B C1B C5B C4B 0.0 .
Ru1 C1B C5B C4B -58.7(4) .
C2B C1B C5B Ru1 58.7(4) .
C1B Ru1 C5B C4B -62.1(2) 2_676
C1B Ru1 C5B C4B 117.9(2) .
C2B Ru1 C5B C4B 82.2(2) .
C2B Ru1 C5B C4B -97.8(9) 2_676
C5B Ru1 C5B C4B -76(100) 2_676
C1A Ru1 C5B C4B 107.8(5) .
C1A Ru1 C5B C4B -72.2(5) 2_676
C2A Ru1 C5B C4B 73.3(3) .
C2A Ru1 C5B C4B -106.7(4) 2_676
C6A Ru1 C5B C4B -30(3) 2_676
C6A Ru1 C5B C4B 150(2) .
C1B Ru1 C5B C1B 180.0 2_676
C2B Ru1 C5B C1B -35.78(14) .
C2B Ru1 C5B C1B 144.2(9) 2_676
C5B Ru1 C5B C1B 166(100) 2_676
C1A Ru1 C5B C1B -10.2(5) .
C1A Ru1 C5B C1B 169.8(5) 2_676
C2A Ru1 C5B C1B -44.6(4) .
C2A Ru1 C5B C1B 135.4(4) 2_676
C6A Ru1 C5B C1B -148(3) 2_676
C6A Ru1 C5B C1B 32(2) .
C7A Ru2 C7A C8A 92(100) 2
C8A Ru2 C7A C8A 180.0(14) 2
C11A Ru2 C7A C8A 119.6(2) .
C11A Ru2 C7A C8A -60.4(15) 2
C7B Ru2 C7A C8A 147(4) 2
C7B Ru2 C7A C8A -33(4) .
C8B Ru2 C7A C8A 178.4(7) 2
C8B Ru2 C7A C8A -1.6(6) .
C12B Ru2 C7A C8A 130.3(7) .
C12B Ru2 C7A C8A -49.7(8) 2
C7A Ru2 C7A C11A -28(100) 2
C8A Ru2 C7A C11A -119.6(2) .
C8A Ru2 C7A C11A 60.4(15) 2
C11A Ru2 C7A C11A 180.0(14) 2
C7B Ru2 C7A C11A 27(4) 2
C7B Ru2 C7A C11A -153(4) .
C8B Ru2 C7A C11A 58.8(6) 2
C8B Ru2 C7A C11A -121.2(6) .
C12B Ru2 C7A C11A 10.7(7) .
C12B Ru2 C7A C11A -169.3(9) 2
C11A C7A C8A C9A 0.0 .
Ru2 C7A C8A C9A -58.9(4) .
C11A C7A C8A Ru2 58.9(4) .
C7A Ru2 C8A C7A 180.0 2
C8A Ru2 C8A C7A -145(100) 2
C11A Ru2 C8A C7A -36.17(16) .
C11A Ru2 C8A C7A 143.8(10) 2
C7B Ru2 C8A C7A -172.6(8) 2
C7B Ru2 C8A C7A 7.4(8) .
C8B Ru2 C8A C7A -11(5) 2
C8B Ru2 C8A C7A 169(4) .
C12B Ru2 C8A C7A -26.1(4) .
C12B Ru2 C8A C7A 153.9(5) 2
C7A Ru2 C8A C9A 118.2(2) .
C7A Ru2 C8A C9A -61.8(2) 2
C8A Ru2 C8A C9A -26(100) 2
C11A Ru2 C8A C9A 82.1(3) .
C11A Ru2 C8A C9A -97.9(11) 2
C7B Ru2 C8A C9A -54.4(8) 2
C7B Ru2 C8A C9A 125.6(8) .
C8B Ru2 C8A C9A 107(5) 2
C8B Ru2 C8A C9A -73(4) .
C12B Ru2 C8A C9A 92.1(4) .
C12B Ru2 C8A C9A -87.9(5) 2
C7A C8A C9A C10A 0.0 .
Ru2 C8A C9A C10A -62.6(4) .
C7A C8A C9A Ru2 62.6(4) .
C7A Ru2 C9A C10A 79.7(2) .
C7A Ru2 C9A C10A -100.3(2) 2
C8A Ru2 C9A C10A 116.3(2) .
C8A Ru2 C9A C10A -63.7(15) 2
C11A Ru2 C9A C10A 38.10(16) .
C11A Ru2 C9A C10A -141.9(10) 2
C7B Ru2 C9A C10A -92.6(4) 2
C7B Ru2 C9A C10A 87.4(4) .
C8B Ru2 C9A C10A -54.5(7) 2
C8B Ru2 C9A C10A 125.5(6) .
C12B Ru2 C9A C10A 47.1(3) .
C12B Ru2 C9A C10A -132.9(5) 2
C7A Ru2 C9A C8A -36.61(15) .
C7A Ru2 C9A C8A 143.39(15) 2
C8A Ru2 C9A C8A 180.0(14) 2
C11A Ru2 C9A C8A -78.2(2) .
C11A Ru2 C9A C8A 101.8(11) 2
C7B Ru2 C9A C8A 151.0(4) 2
C7B Ru2 C9A C8A -29.0(4) .
C8B Ru2 C9A C8A -170.9(7) 2
C8B Ru2 C9A C8A 9.1(7) .
C12B Ru2 C9A C8A -69.2(4) .
C12B Ru2 C9A C8A 110.8(5) 2
C8A C9A C10A C11A 0.0 .
Ru2 C9A C10A C11A -64.9(4) .
C8A C9A C10A Ru2 64.9(4) .
C7A Ru2 C10A C11A 36.53(15) .
C7A Ru2 C10A C11A -143.47(15) 2
C8A Ru2 C10A C11A 78.2(2) .
C8A Ru2 C10A C11A -101.8(10) 2
C11A Ru2 C10A C11A 180.0(14) 2
C7B Ru2 C10A C11A -136.4(4) 2
C7B Ru2 C10A C11A 43.6(4) .
C8B Ru2 C10A C11A -95.9(5) 2
C8B Ru2 C10A C11A 84.1(4) .
C12B Ru2 C10A C11A 5.6(5) .
C12B Ru2 C10A C11A -174.4(7) 2
C7A Ru2 C10A C9A -79.9(2) .
C7A Ru2 C10A C9A 100.1(2) 2
C8A Ru2 C10A C9A -38.20(16) .
C8A Ru2 C10A C9A 141.8(10) 2
C11A Ru2 C10A C9A -116.4(2) .
C11A Ru2 C10A C9A 63.6(15) 2
C7B Ru2 C10A C9A 107.1(4) 2
C7B Ru2 C10A C9A -72.9(4) .
C8B Ru2 C10A C9A 147.6(5) 2
C8B Ru2 C10A C9A -32.4(4) .
C12B Ru2 C10A C9A -110.8(5) .
C12B Ru2 C10A C9A 69.2(6) 2
C9A C10A C11A C7A 0.0 .
Ru2 C10A C11A C7A -62.3(4) .
C9A C10A C11A Ru2 62.3(4) .
C8A C7A C11A C10A 0.0 .
Ru2 C7A C11A C10A 58.7(4) .
C8A C7A C11A Ru2 -58.7(4) .
C7A Ru2 C11A C10A -118.4(2) .
C7A Ru2 C11A C10A 61.6(2) 2
C8A Ru2 C11A C10A -82.1(3) .
C8A Ru2 C11A C10A 97.9(10) 2
C11A Ru2 C11A C10A -26(100) 2
C7B Ru2 C11A C10A 66.4(6) 2
C7B Ru2 C11A C10A -113.6(6) .
C8B Ru2 C11A C10A 100.5(5) 2
C8B Ru2 C11A C10A -79.5(4) .
C12B Ru2 C11A C10A -154(2) .
C12B Ru2 C11A C10A 26(3) 2
C7A Ru2 C11A C7A 180.0 2
C8A Ru2 C11A C7A 36.21(16) .
C8A Ru2 C11A C7A -143.8(10) 2
C11A Ru2 C11A C7A 93(100) 2
C7B Ru2 C11A C7A -175.3(6) 2
C7B Ru2 C11A C7A 4.7(6) .
C8B Ru2 C11A C7A -141.1(5) 2
C8B Ru2 C11A C7A 38.9(5) .
C12B Ru2 C11A C7A -35(2) .
C12B Ru2 C11A C7A 145(3) 2
C7A Ru2 C7B C8B 144(3) .
C7A Ru2 C7B C8B -36(3) 2
C8A Ru2 C7B C8B 3.0(8) .
C8A Ru2 C7B C8B -177.0(14) 2
C11A Ru2 C7B C8B 120.1(5) .
C11A Ru2 C7B C8B -59.9(10) 2
C7B Ru2 C7B C8B 7(48) 2
C8B Ru2 C7B C8B 180.0(8) 2
C12B Ru2 C7B C8B 130.05(11) .
C12B Ru2 C7B C8B -50.0(8) 2
C7A Ru2 C7B C12B 14(4) .
C7A Ru2 C7B C12B -166(4) 2
C8A Ru2 C7B C12B -127.0(8) .
C8A Ru2 C7B C12B 53.0(13) 2
C11A Ru2 C7B C12B -9.9(5) .
C11A Ru2 C7B C12B 170.1(10) 2
C7B Ru2 C7B C12B -123(48) 2
C8B Ru2 C7B C12B 50.0(9) 2
C8B Ru2 C7B C12B -130.05(11) .
C12B Ru2 C7B C12B 180.0(8) 2
C12B C7B C8B F2B -178.1(8) .
Ru2 C7B C8B F2B 124.2(7) .
C12B C7B C8B C9B 0.0 .
Ru2 C7B C8B C9B -57.7(2) .
C12B C7B C8B Ru2 57.7(2) .
C7A Ru2 C8B F2B -116.3(9) .
C7A Ru2 C8B F2B 63.7(9) 2
C8A Ru2 C8B F2B -126(5) .
C8A Ru2 C8B F2B 54(8) 2
C11A Ru2 C8B F2B -150.1(8) .
C11A Ru2 C8B F2B 29.9(11) 2
C7B Ru2 C8B F2B 69.9(7) 2
C7B Ru2 C8B F2B -110.1(7) .
C8B Ru2 C8B F2B 81(100) 2
C12B Ru2 C8B F2B -140.4(7) .
C12B Ru2 C8B F2B 39.6(7) 2
C7A Ru2 C8B C7B -6.1(6) .
C7A Ru2 C8B C7B 173.9(6) 2
C8A Ru2 C8B C7B -16(4) .
C8A Ru2 C8B C7B 164(7) 2
C11A Ru2 C8B C7B -40.0(3) .
C11A Ru2 C8B C7B 140.0(8) 2
C7B Ru2 C8B C7B 180.0 2
C8B Ru2 C8B C7B -169(100) 2
C12B Ru2 C8B C7B -30.27(8) .
C12B Ru2 C8B C7B 149.7(6) 2
C7A Ru2 C8B C9B 124.5(6) .
C7A Ru2 C8B C9B -55.5(6) 2
C8A Ru2 C8B C9B 115(4) .
C8A Ru2 C8B C9B -65(7) 2
C11A Ru2 C8B C9B 90.6(3) .
C11A Ru2 C8B C9B -89.4(7) 2
C7B Ru2 C8B C9B -49.38(12) 2
C7B Ru2 C8B C9B 130.62(12) .
C8B Ru2 C8B C9B -39(100) 2
C12B Ru2 C8B C9B 100.35(15) .
C12B Ru2 C8B C9B -79.6(6) 2
F2B C8B C9B C10B 178.0(8) .
C7B C8B C9B C10B 0.0 .
Ru2 C8B C9B C10B -55.5(2) .
F2B C8B C9B Ru2 -126.4(7) .
C7B C8B C9B Ru2 55.5(2) .
C7A Ru2 C9B C8B -37.1(4) .
C7A Ru2 C9B C8B 142.9(4) 2
C8A Ru2 C9B C8B -8.4(6) .
C8A Ru2 C9B C8B 171.6(11) 2
C11A Ru2 C9B C8B -76.4(3) .
C11A Ru2 C9B C8B 103.6(7) 2
C7B Ru2 C9B C8B 149.84(9) 2
C7B Ru2 C9B C8B -30.16(9) .
C8B Ru2 C9B C8B 180.0(8) 2
C12B Ru2 C9B C8B -67.66(17) .
C12B Ru2 C9B C8B 112.3(6) 2
C7A Ru2 C9B C10B 94.8(4) .
C7A Ru2 C9B C10B -85.2(4) 2
C8A Ru2 C9B C10B 123.6(6) .
C8A Ru2 C9B C10B -56.4(11) 2
C11A Ru2 C9B C10B 55.5(3) .
C11A Ru2 C9B C10B -124.5(7) 2
C7B Ru2 C9B C10B -78.22(17) 2
C7B Ru2 C9B C10B 101.78(17) .
C8B Ru2 C9B C10B -48.1(9) 2
C8B Ru2 C9B C10B 131.94(12) .
C12B Ru2 C9B C10B 64.28(16) .
C12B Ru2 C9B C10B -115.7(6) 2
C8B C9B C10B C11B 0.0 .
Ru2 C9B C10B C11B -53.4(2) .
C8B C9B C10B Ru2 53.4(2) .
C7A Ru2 C10B C11B 59.1(4) .
C7A Ru2 C10B C11B -120.9(4) 2
C8A Ru2 C10B C11B 97.2(4) .
C8A Ru2 C10B C11B -82.8(7) 2
C11A Ru2 C10B C11B 23.5(4) .
C11A Ru2 C10B C11B -156.5(9) 2
C7B Ru2 C10B C11B -113.72(17) 2
C7B Ru2 C10B C11B 66.28(17) .
C8B Ru2 C10B C11B -76.4(6) 2
C8B Ru2 C10B C11B 103.57(17) .
C12B Ru2 C10B C11B 29.04(9) .
C12B Ru2 C10B C11B -151.0(6) 2
C7A Ru2 C10B C9B -73.6(4) .
C7A Ru2 C10B C9B 106.4(4) 2
C8A Ru2 C10B C9B -35.5(4) .
C8A Ru2 C10B C9B 144.5(8) 2
C11A Ru2 C10B C9B -109.2(4) .
C11A Ru2 C10B C9B 70.8(8) 2
C7B Ru2 C10B C9B 113.60(17) 2
C7B Ru2 C10B C9B -66.40(17) .
C8B Ru2 C10B C9B 150.9(6) 2
C8B Ru2 C10B C9B -29.11(9) .
C12B Ru2 C10B C9B -103.64(18) .
C12B Ru2 C10B C9B 76.4(7) 2
C9B C10B C11B C12B 0.0 .
Ru2 C10B C11B C12B -53.3(2) .
C9B C10B C11B Ru2 53.3(2) .
C7A Ru2 C11B C10B -107.5(4) .
C7A Ru2 C11B C10B 72.5(4) 2
C8A Ru2 C11B C10B -69.1(4) .
C8A Ru2 C11B C10B 110.9(7) 2
C11A Ru2 C11B C10B -132.6(8) .
C11A Ru2 C11B C10B 47.4(16) 2
C7B Ru2 C11B C10B 78.11(17) 2
C7B Ru2 C11B C10B -101.89(17) .
C8B Ru2 C11B C10B 115.6(6) 2
C8B Ru2 C11B C10B -64.38(16) .
C12B Ru2 C11B C10B -132.02(13) .
C12B Ru2 C11B C10B 48.0(9) 2
C7A Ru2 C11B C12B 24.5(5) .
C7A Ru2 C11B C12B -155.5(5) 2
C8A Ru2 C11B C12B 63.0(4) .
C8A Ru2 C11B C12B -117.0(7) 2
C11A Ru2 C11B C12B -0.6(8) .
C11A Ru2 C11B C12B 179.4(17) 2
C7B Ru2 C11B C12B -149.88(9) 2
C7B Ru2 C11B C12B 30.12(9) .
C8B Ru2 C11B C12B -112.4(6) 2
C8B Ru2 C11B C12B 67.64(17) .
C12B Ru2 C11B C12B 180.0(8) 2
C10B C11B C12B C7B 0.0 .
Ru2 C11B C12B C7B -55.4(2) .
C10B C11B C12B Ru2 55.4(2) .
C8B C7B C12B C11B 0.0 .
Ru2 C7B C12B C11B 57.6(2) .
C8B C7B C12B Ru2 -57.6(2) .
C7A Ru2 C12B C11B -134.1(8) .
C7A Ru2 C12B C11B 45.9(8) 2
C8A Ru2 C12B C11B -102.0(4) .
C8A Ru2 C12B C11B 78.0(8) 2
C11A Ru2 C12B C11B 2(2) .
C11A Ru2 C12B C11B -178(5) 2
C7B Ru2 C12B C11B 49.31(12) 2
C7B Ru2 C12B C11B -130.69(12) .
C8B Ru2 C12B C11B 79.6(6) 2
C8B Ru2 C12B C11B -100.39(15) .
C12B Ru2 C12B C11B -60(100) 2
C7A Ru2 C12B C7B -3.4(9) .
C7A Ru2 C12B C7B 176.6(9) 2
C8A Ru2 C12B C7B 28.7(5) .
C8A Ru2 C12B C7B -151.3(8) 2
C11A Ru2 C12B C7B 132(2) .
C11A Ru2 C12B C7B -48(5) 2
C7B Ru2 C12B C7B 180.0 2
C8B Ru2 C12B C7B -149.7(6) 2
C8B Ru2 C12B C7B 30.30(9) .
C12B Ru2 C12B C7B 70(100) 2
F18B F15 F17B C35 -23.4(16) .
C35 F15 F17B F16B 25.6(10) .
F18B F15 F17B F16B 2(2) .
C35 F16B F17B F15 -40.3(18) .
F17B F15 F18B C35 25.3(19) .
C18 C13 C14 C15 1.5(6) .
B1 C13 C14 C15 173.5(4) .
C13 C14 C15 C16 -1.0(6) .
C13 C14 C15 C19 -176.2(4) .
C14 C15 C16 C17 -0.3(6) .
C19 C15 C16 C17 174.9(4) .
C15 C16 C17 C18 1.0(7) .
C15 C16 C17 C20 -179.1(4) .
C16 C17 C18 C13 -0.4(7) .
C20 C17 C18 C13 179.7(4) .
C14 C13 C18 C17 -0.8(6) .
B1 C13 C18 C17 -172.6(4) .
C16 C15 C19 F4 146.7(4) .
C14 C15 C19 F4 -38.0(6) .
C16 C15 C19 F5 25.6(6) .
C14 C15 C19 F5 -159.1(4) .
C16 C15 C19 F3 -93.8(5) .
C14 C15 C19 F3 81.5(5) .
C18 C17 C20 F7B -9(2) .
C16 C17 C20 F7B 171(2) .
C18 C17 C20 F8B 120.5(18) .
C16 C17 C20 F8B -59.4(18) .
C18 C17 C20 F6 173.3(6) .
C16 C17 C20 F6 -6.6(8) .
C18 C17 C20 F8 50.5(7) .
C16 C17 C20 F8 -129.4(6) .
C18 C17 C20 F6B -124.8(11) .
C16 C17 C20 F6B 55.3(12) .
C18 C17 C20 F7 -62.1(7) .
C16 C17 C20 F7 118.0(6) .
C26 C21 C22 C23 1.4(6) .
B1 C21 C22 C23 172.3(4) .
C21 C22 C23 C24 -1.3(6) .
C21 C22 C23 C27 178.6(4) .
C22 C23 C24 C25 0.0(6) .
C27 C23 C24 C25 -179.9(4) .
C23 C24 C25 C26 1.0(6) .
C23 C24 C25 C28 -177.5(4) .
C24 C25 C26 C21 -0.9(6) .
C28 C25 C26 C21 177.7(4) .
C22 C21 C26 C25 -0.4(6) .
B1 C21 C26 C25 -171.2(4) .
C24 C23 C27 F11 -134.5(4) .
C22 C23 C27 F11 45.5(5) .
C24 C23 C27 F10 -14.9(6) .
C22 C23 C27 F10 165.1(4) .
C24 C23 C27 F9 105.7(5) .
C22 C23 C27 F9 -74.3(5) .
C24 C25 C28 F14 8.1(6) .
C26 C25 C28 F14 -170.5(4) .
C24 C25 C28 F13 -115.8(4) .
C26 C25 C28 F13 65.6(5) .
C24 C25 C28 F12 126.5(4) .
C26 C25 C28 F12 -52.1(5) .
C34 C29 C30 C31 1.5(6) .
B1 C29 C30 C31 174.6(4) .
C29 C30 C31 C32 -0.9(6) .
C29 C30 C31 C35 -178.8(4) .
C30 C31 C32 C33 -0.3(6) .
C35 C31 C32 C33 177.6(4) .
C31 C32 C33 C34 0.8(6) .
C31 C32 C33 C36 179.4(4) .
C32 C33 C34 C29 -0.2(6) .
C36 C33 C34 C29 -178.8(4) .
C30 C29 C34 C33 -0.9(6) .
B1 C29 C34 C33 -174.1(4) .
F15 F17B C35 F16B 143.1(16) .
F15 F17B C35 F16 82(2) .
F16B F17B C35 F16 -61.3(14) .
F16B F17B C35 F15 -143.1(16) .
F15 F17B C35 F17 169(2) .
F16B F17B C35 F17 26.0(13) .
F15 F17B C35 F18B 31(2) .
F16B F17B C35 F18B -111.6(15) .
F15 F17B C35 C31 -92.4(17) .
F16B F17B C35 C31 124.5(14) .
F17B F16B C35 F16 124.2(15) .
F17B F16B C35 F15 31.6(15) .
F17B F16B C35 F17 -28.9(16) .
F17B F16B C35 F18B 118.8(17) .
F17B F16B C35 C31 -127.7(15) .
F18B F15 C35 F17B 151(2) .
F17B F15 C35 F16B -52(2) .
F18B F15 C35 F16B 99.4(16) .
F17B F15 C35 F16 -120(2) .
F18B F15 C35 F16 31.2(9) .
F17B F15 C35 F17 -9(2) .
F18B F15 C35 F17 141.7(10) .
F17B F15 C35 F18B -151(2) .
F17B F15 C35 C31 108(2) .
F18B F15 C35 C31 -101.2(10) .
F15 F18B C35 F17B -20.5(16) .
F15 F18B C35 F16B -129.8(9) .
F15 F18B C35 F16 -136.4(12) .
F15 F18B C35 F17 -88.1(14) .
F15 F18B C35 C31 110.5(5) .
C32 C31 C35 F17B 179.6(18) .
C30 C31 C35 F17B -2.5(19) .
C32 C31 C35 F16B -62.5(12) .
C30 C31 C35 F16B 115.4(11) .
C32 C31 C35 F16 4.9(9) .
C30 C31 C35 F16 -177.2(8) .
C32 C31 C35 F15 134.3(5) .
C30 C31 C35 F15 -47.8(7) .
C32 C31 C35 F17 -116.8(6) .
C30 C31 C35 F17 61.1(6) .
C32 C31 C35 F18B 51.1(10) .
C30 C31 C35 F18B -131.0(10) .
C32 C33 C36 F20 -101.4(5) .
C34 C33 C36 F20 77.2(6) .
C32 C33 C36 F18 138.8(4) .
C34 C33 C36 F18 -42.6(6) .
C32 C33 C36 F19 19.8(6) .
C34 C33 C36 F19 -161.6(4) .
C42 C37 C38 C39 0.5(6) .
B1 C37 C38 C39 172.3(4) .
C37 C38 C39 C40 -0.2(6) .
C37 C38 C39 C43 -179.3(4) .
C38 C39 C40 C41 -0.4(6) .
C43 C39 C40 C41 178.6(4) .
C39 C40 C41 C42 0.7(6) .
C39 C40 C41 C44 -174.3(4) .
C40 C41 C42 C37 -0.4(6) .
C44 C41 C42 C37 174.6(4) .
C38 C37 C42 C41 -0.3(6) .
B1 C37 C42 C41 -171.8(4) .
C40 C39 C43 F26B 160.2(12) .
C38 C39 C43 F26B -20.8(13) .
C40 C39 C43 F25B -71.4(11) .
C38 C39 C43 F25B 107.6(10) .
C40 C39 C43 F25 -13.0(8) .
C38 C39 C43 F25 166.0(6) .
C40 C39 C43 F24 118.5(5) .
C38 C39 C43 F24 -62.5(6) .
C40 C39 C43 F26 -131.4(5) .
C38 C39 C43 F26 47.6(6) .
C40 C39 C43 F24B 43.6(7) .
C38 C39 C43 F24B -137.4(7) .
C42 C41 C44 F22 39.4(5) .
C40 C41 C44 F22 -145.5(4) .
C42 C41 C44 F23 160.3(4) .
C40 C41 C44 F23 -24.6(5) .
C42 C41 C44 F21 -80.6(5) .
C40 C41 C44 F21 94.4(4) .
C42 C37 B1 C21 -40.6(5) .
C38 C37 B1 C21 148.3(4) .
C42 C37 B1 C13 -157.5(4) .
C38 C37 B1 C13 31.3(5) .
C42 C37 B1 C29 81.0(4) .
C38 C37 B1 C29 -90.1(4) .
C22 C21 B1 C37 155.0(4) .
C26 C21 B1 C37 -34.7(5) .
C22 C21 B1 C13 -82.7(4) .
C26 C21 B1 C13 87.6(4) .
C22 C21 B1 C29 38.7(5) .
C26 C21 B1 C29 -151.0(4) .
C18 C13 B1 C37 -146.3(4) .
C14 C13 B1 C37 42.4(5) .
C18 C13 B1 C21 90.6(4) .
C14 C13 B1 C21 -80.8(4) .
C18 C13 B1 C29 -30.4(5) .
C14 C13 B1 C29 158.2(4) .
C30 C29 B1 C37 -90.1(4) .
C34 C29 B1 C37 82.7(4) .
C30 C29 B1 C21 32.6(5) .
C34 C29 B1 C21 -154.6(4) .
C30 C29 B1 C13 148.5(4) .
C34 C29 B1 C13 -38.8(5) .
